data_4115823
loop_
_publ_author_name
'Frank M. Tabellion'
'S. Russell Seidel'
'Atta M. Arif'
'Peter J. Stang'

_publ_section_title
;
 A Novel, Tunable Manganese Coordination System Based on a Flexible
 "Spacer" Unit: Noncovalent Templation Effects
;
_journal_name_full 'Journal of the American Chemical Society'
_journal_page_first 11982
_journal_page_last 11990
_journal_paper_doi 10.1021/ja0114310
_journal_volume 123
_journal_year 2001
_chemical_formula_sum 'C38 H32 F12 Mn N2 O4'
_chemical_formula_weight 863.60
_chemical_name_systematic
;
 ?
;
_space_group_IT_number 7
_symmetry_cell_setting monoclinic
_symmetry_space_group_name_Hall 'P -2yac'
_symmetry_space_group_name_H-M 'P 1 n 1'
_atom_sites_solution_hydrogens geom
_atom_sites_solution_primary direct
_atom_sites_solution_secondary difmap
_audit_creation_method SHELXL-97
_cell_angle_alpha 90.00
_cell_angle_beta 102.6740(10)
_cell_angle_gamma 90.00
_cell_formula_units_Z 2
_cell_length_a 14.2058(3)
_cell_length_b 9.9920(3)
_cell_length_c 14.4406(3)
_cell_measurement_reflns_used 25048
_cell_measurement_temperature 200(1)
_cell_measurement_theta_max 27.88
_cell_measurement_theta_min 1.02
_cell_volume 1999.82(8)
_computing_cell_refinement DENZO-SMN
_computing_data_collection 'Nonius COLLECT'
_computing_data_reduction DENZO-SMN
_computing_molecular_graphics 'WinGx, Ortep3'
_computing_structure_refinement 'SHELXL-97 (Sheldrick, 1997)'
_computing_structure_solution SIR97
_diffrn_ambient_temperature 200(1)
_diffrn_measured_fraction_theta_full 0.990
_diffrn_measured_fraction_theta_max 0.990
_diffrn_measurement_device_type 'Nonius KappaCCD Diffractometer'
_diffrn_measurement_method 'Phi plus Omega scan'
_diffrn_radiation_monochromator graphite
_diffrn_radiation_source 'fine-focus sealed tube'
_diffrn_radiation_type MoK\a
_diffrn_radiation_wavelength 0.71073
_diffrn_reflns_av_R_equivalents 0.0000
_diffrn_reflns_av_sigmaI/netI 0.0437
_diffrn_reflns_limit_h_max 18
_diffrn_reflns_limit_h_min -18
_diffrn_reflns_limit_k_max 12
_diffrn_reflns_limit_k_min -13
_diffrn_reflns_limit_l_max 18
_diffrn_reflns_limit_l_min -18
_diffrn_reflns_number 8726
_diffrn_reflns_theta_full 27.90
_diffrn_reflns_theta_max 27.90
_diffrn_reflns_theta_min 3.61
_diffrn_standards_decay_% <2.0
_exptl_absorpt_coefficient_mu 0.426
_exptl_absorpt_correction_T_max 0.9272
_exptl_absorpt_correction_T_min 0.8721
_exptl_absorpt_correction_type multi-scan
_exptl_absorpt_process_details 'DENZO-SMN (Otwinowski & Minor, 1997)'
_exptl_crystal_colour yellow
_exptl_crystal_density_diffrn 1.434
_exptl_crystal_description prism
_exptl_crystal_F_000 878
_exptl_crystal_size_max 0.33
_exptl_crystal_size_mid 0.30
_exptl_crystal_size_min 0.18
_refine_diff_density_max 0.383
_refine_diff_density_min -0.295
_refine_diff_density_rms 0.039
_refine_ls_abs_structure_details 'Flack H D (1983), Acta Cryst. A39, 876-881'
_refine_ls_abs_structure_Flack 0.485(16)
_refine_ls_extinction_coef 0.006(2)
_refine_ls_extinction_expression Fc^*^=kFc[1+0.001xFc^2^\l^3^/sin(2\q)]^-1/4^
_refine_ls_extinction_method SHELXL
_refine_ls_goodness_of_fit_ref 1.055
_refine_ls_hydrogen_treatment mixed
_refine_ls_matrix_type full
_refine_ls_number_parameters 638
_refine_ls_number_reflns 8726
_refine_ls_number_restraints 6
_refine_ls_restrained_S_all 1.062
_refine_ls_R_factor_all 0.0763
_refine_ls_R_factor_gt 0.0497
_refine_ls_shift/su_max 0.019
_refine_ls_shift/su_mean 0.001
_refine_ls_structure_factor_coef Fsqd
_refine_ls_weighting_details 'calc w=1/[\s^2^(Fo^2^)+(0.0496P)^2^+0.5514P] where P=(Fo^2^+2Fc^2^)/3'
_refine_ls_weighting_scheme calc
_refine_ls_wR_factor_gt 0.1078
_refine_ls_wR_factor_ref 0.1208
_reflns_number_gt 6572
_reflns_number_total 8726
_reflns_threshold_expression >2sigma(I)
_cod_data_source_file ja0114310_4.cif
_cod_data_source_block {Mn(hfacac)2(1,3-bpyp)*[Ph-(CH2)3-Ph]}n
_cod_original_sg_symbol_H-M 'P n'
_cod_database_code 4115823

loop_
_symmetry_equiv_pos_as_xyz
'x, y, z'
'x+1/2, -y, z+1/2'

loop_
_atom_site_label
_atom_site_type_symbol
_atom_site_fract_x
_atom_site_fract_y
_atom_site_fract_z
_atom_site_U_iso_or_equiv
_atom_site_adp_type
_atom_site_occupancy
_atom_site_symmetry_multiplicity
_atom_site_calc_flag
_atom_site_refinement_flags
_atom_site_disorder_assembly
_atom_site_disorder_group
Mn1 Mn 0.59914(3) 0.34151(4) 0.47572(3) 0.05277(15) Uani 1 1 d . A .
C4 C 0.7478(3) 0.0428(4) 0.6862(3) 0.0775(11) Uani 1 1 d . . .
F1 F 0.8273(6) 0.0437(8) 0.7518(5) 0.107(3) Uani 0.677(15) 1 d P A 1
F2 F 0.7585(6) -0.0701(6) 0.6376(5) 0.115(3) Uani 0.677(15) 1 d P A 1
F3 F 0.6754(6) 0.0242(14) 0.7216(10) 0.136(4) Uani 0.677(15) 1 d P A 1
F1' F 0.799(3) -0.039(4) 0.678(4) 0.30(2) Uani 0.323(15) 1 d P A 2
F2' F 0.6634(14) -0.0235(16) 0.6737(13) 0.111(6) Uani 0.323(15) 1 d P A 2
F3' F 0.740(3) 0.0961(15) 0.7705(8) 0.170(14) Uani 0.323(15) 1 d P A 2
C9 C 0.6622(6) 0.6109(5) 0.7256(3) 0.107(2) Uani 1 1 d . . .
F7 F 0.6140(8) 0.7206(12) 0.7443(7) 0.138(5) Uani 0.630(18) 1 d P B 1
F8 F 0.6479(18) 0.5243(12) 0.7847(6) 0.167(10) Uani 0.630(18) 1 d P B 1
F9 F 0.7520(5) 0.6525(15) 0.7384(5) 0.129(5) Uani 0.630(18) 1 d P B 1
F7' F 0.605(2) 0.575(3) 0.7742(15) 0.192(14) Uani 0.370(18) 1 d P B 2
F8' F 0.7399(19) 0.528(3) 0.7629(12) 0.168(9) Uani 0.370(18) 1 d P B 2
F9' F 0.684(5) 0.722(2) 0.7451(9) 0.29(2) Uani 0.370(18) 1 d P B 2
C10 C 0.5676(3) 0.7648(4) 0.3901(3) 0.0728(10) Uani 1 1 d . . .
F10 F 0.4796(11) 0.7835(17) 0.3435(9) 0.118(4) Uani 0.58(3) 1 d P C 1
F11 F 0.6098(7) 0.7412(10) 0.3100(6) 0.079(3) Uani 0.58(3) 1 d P C 1
F12 F 0.5906(19) 0.8793(11) 0.4273(10) 0.131(6) Uani 0.58(3) 1 d P C 1
F10' F 0.4789(18) 0.802(4) 0.379(3) 0.193(12) Uani 0.42(3) 1 d P C 2
F11' F 0.5950(19) 0.7529(17) 0.3288(14) 0.174(11) Uani 0.42(3) 1 d P C 2
F12' F 0.6237(16) 0.8691(16) 0.4278(14) 0.107(6) Uani 0.42(3) 1 d P C 2
O1 O 0.65740(16) 0.1690(2) 0.56106(16) 0.0577(5) Uani 1 1 d . . .
O2 O 0.75304(18) 0.3863(3) 0.49286(17) 0.0694(7) Uani 1 1 d . . .
O3 O 0.6080(2) 0.4483(2) 0.60913(16) 0.0708(7) Uani 1 1 d . . .
O4 O 0.56115(17) 0.5365(2) 0.41630(15) 0.0600(6) Uani 1 1 d . . .
N1 N 0.4492(2) 0.2753(2) 0.47289(18) 0.0516(6) Uani 1 1 d . . .
N2 N 0.59280(18) 0.2352(3) 0.33994(18) 0.0508(6) Uani 1 1 d . . .
C1 C 0.7376(3) 0.1612(3) 0.6163(2) 0.0556(7) Uani 1 1 d . A .
C2 C 0.8186(3) 0.2388(4) 0.6202(3) 0.0696(9) Uani 1 1 d . . .
H2 H 0.8753 0.2196 0.6668 0.083 Uiso 1 1 calc R A .
C3 C 0.8195(3) 0.3449(4) 0.5573(2) 0.0659(9) Uani 1 1 d . A .
C5 C 0.9151(4) 0.4197(7) 0.5645(4) 0.0977(17) Uani 1 1 d . . .
F4 F 0.9592(6) 0.3814(11) 0.4971(10) 0.121(4) Uani 0.61(3) 1 d P A 1
F5 F 0.9703(15) 0.424(3) 0.6544(12) 0.158(7) Uani 0.61(3) 1 d P A 1
F6 F 0.9050(7) 0.5496(11) 0.5552(11) 0.106(4) Uani 0.61(3) 1 d P A 1
F4' F 0.935(3) 0.434(6) 0.4854(15) 0.237(18) Uani 0.39(3) 1 d P A 2
F5' F 0.893(2) 0.546(3) 0.583(3) 0.211(15) Uani 0.39(3) 1 d P A 2
F6' F 0.9875(9) 0.360(2) 0.6247(18) 0.110(6) Uani 0.39(3) 1 d P A 2
C6 C 0.6237(3) 0.5694(4) 0.6211(2) 0.0673(9) Uani 1 1 d . A .
C7 C 0.6121(3) 0.6704(3) 0.5527(3) 0.0707(10) Uani 1 1 d . . .
H7 H 0.6258 0.7601 0.5731 0.085 Uiso 1 1 calc R A .
C8 C 0.5816(2) 0.6455(3) 0.4567(2) 0.0528(7) Uani 1 1 d . A .
C11 C 0.3789(3) 0.3606(3) 0.4786(2) 0.0578(8) Uani 1 1 d . A .
H11 H 0.3930 0.4537 0.4816 0.069 Uiso 1 1 calc R . .
C12 C 0.2867(3) 0.3200(3) 0.4801(2) 0.0590(8) Uani 1 1 d . . .
H12 H 0.2385 0.3845 0.4835 0.071 Uiso 1 1 calc R A .
C13 C 0.2644(2) 0.1847(4) 0.4768(2) 0.0557(8) Uani 1 1 d . A .
C14 C 0.3366(3) 0.0972(4) 0.4686(3) 0.0644(9) Uani 1 1 d . . .
H14 H 0.3242 0.0038 0.4640 0.077 Uiso 1 1 calc R A .
C15 C 0.4273(3) 0.1457(3) 0.4672(3) 0.0640(9) Uani 1 1 d . A .
H15 H 0.4764 0.0835 0.4618 0.077 Uiso 1 1 calc R . .
C16 C 0.1672(3) 0.1349(4) 0.4836(3) 0.0700(9) Uani 1 1 d . . .
H16A H 0.1427 0.0715 0.4311 0.084 Uiso 1 1 calc R A .
H16B H 0.1215 0.2109 0.4778 0.084 Uiso 1 1 calc R . .
C17 C 0.1740(2) 0.0638(4) 0.5803(2) 0.0622(8) Uani 1 1 d . A .
H17A H 0.2229 -0.0082 0.5870 0.075 Uiso 1 1 calc R . .
H17B H 0.1961 0.1290 0.6321 0.075 Uiso 1 1 calc R . .
C18 C 0.0792(2) 0.0041(4) 0.5907(2) 0.0658(9) Uani 1 1 d . . .
H18A H 0.0325 0.0777 0.5903 0.079 Uiso 1 1 calc R A .
H18B H 0.0540 -0.0531 0.5348 0.079 Uiso 1 1 calc R . .
C19 C 0.0846(2) -0.0774(3) 0.6786(2) 0.0506(7) Uani 1 1 d . A .
C20 C 0.1622(2) -0.0704(3) 0.7556(2) 0.0545(7) Uani 1 1 d . . .
H20 H 0.2145 -0.0114 0.7549 0.065 Uiso 1 1 calc R A .
C21 C 0.6624(2) 0.1503(4) 0.3330(2) 0.0581(8) Uani 1 1 d . . .
H21 H 0.7162 0.1443 0.3851 0.070 Uiso 1 1 calc R . .
C22 C 0.5182(2) 0.2419(4) 0.2652(2) 0.0599(8) Uani 1 1 d . . .
H22 H 0.4673 0.3025 0.2678 0.072 Uiso 1 1 calc R . .
C23 C 0.0114(2) -0.1660(4) 0.6853(2) 0.0618(9) Uani 1 1 d . . .
H23 H -0.0434 -0.1739 0.6344 0.074 Uiso 1 1 calc R A .
C24 C 0.3818(8) 0.2453(10) 0.8041(7) 0.152(3) Uani 1 1 d . D .
C25 C 0.4286(7) 0.1732(9) 0.7490(7) 0.147(3) Uani 1 1 d . . .
H25 H 0.4499 0.2147 0.6981 0.176 Uiso 1 1 calc R . .
C26 C 0.4455(5) 0.0372(10) 0.7677(7) 0.144(3) Uani 1 1 d . . .
H26 H 0.4738 -0.0173 0.7273 0.173 Uiso 1 1 calc R . .
C27 C 0.4189(6) -0.0163(9) 0.8486(8) 0.140(3) Uani 1 1 d . . .
H27 H 0.4319 -0.1073 0.8656 0.168 Uiso 1 1 calc R . .
C28 C 0.3745(5) 0.0639(13) 0.9022(5) 0.134(3) Uani 1 1 d . . .
H28 H 0.3546 0.0271 0.9555 0.161 Uiso 1 1 calc R . .
C29 C 0.3587(6) 0.1895(10) 0.8818(6) 0.138(3) Uani 1 1 d . . .
H29 H 0.3303 0.2437 0.9223 0.166 Uiso 1 1 calc R . .
C30 C 0.3801(15) 0.3725(15) 0.8176(11) 0.309(11) Uani 1 1 d D . .
H30A H 0.4467 0.4083 0.8314 0.371 Uiso 0.722(17) 1 calc PR D 1
H30B H 0.3512 0.3918 0.8726 0.371 Uiso 0.722(17) 1 calc PR D 1
H30C H 0.4472 0.4066 0.8520 0.371 Uiso 0.278(17) 1 d PR D 2
H30D H 0.3281 0.3902 0.8707 0.371 Uiso 0.278(17) 1 d PR D 2
C31 C 0.3229(10) 0.4370(11) 0.7320(9) 0.166(7) Uani 0.722(17) 1 d PD D 1
H31A H 0.2552 0.4065 0.7232 0.199 Uiso 0.722(17) 1 calc PR D 1
H31B H 0.3471 0.4057 0.6765 0.199 Uiso 0.722(17) 1 calc PR D 1
C31' C 0.4004(9) 0.4884(14) 0.7572(10) 0.076(7) Uani 0.278(17) 1 d PD D 2
H31C H 0.4113 0.4513 0.6969 0.091 Uiso 0.278(17) 1 calc PR D 2
H31D H 0.4616 0.5307 0.7903 0.091 Uiso 0.278(17) 1 calc PR D 2
C32 C 0.3238(11) 0.5994(11) 0.7325(8) 0.272(9) Uani 1 1 d D . .
H32A H 0.2860 0.6339 0.7774 0.327 Uiso 0.722(17) 1 calc PR D 1
H32B H 0.3908 0.6330 0.7523 0.327 Uiso 0.722(17) 1 calc PR D 1
H32C H 0.2703 0.5739 0.7628 0.327 Uiso 0.278(17) 1 d PR D 2
H32D H 0.3538 0.6802 0.7664 0.327 Uiso 0.278(17) 1 d PR D 2
C33 C 0.2796(6) 0.6447(6) 0.6331(6) 0.119(2) Uani 1 1 d . D .
C34 C 0.3307(5) 0.6927(6) 0.5663(9) 0.131(3) Uani 1 1 d . . .
H34 H 0.3985 0.7059 0.5843 0.157 Uiso 1 1 calc R D .
C35 C 0.2804(7) 0.7211(5) 0.4727(8) 0.131(3) Uani 1 1 d . D .
H35 H 0.3139 0.7528 0.4269 0.157 Uiso 1 1 calc R . .
C36 C 0.1819(6) 0.7019(7) 0.4488(6) 0.126(2) Uani 1 1 d . . .
H36 H 0.1461 0.7186 0.3862 0.152 Uiso 1 1 calc R D .
C37 C 0.1376(6) 0.6584(7) 0.5179(8) 0.135(3) Uani 1 1 d . D .
H37 H 0.0694 0.6482 0.5030 0.161 Uiso 1 1 calc R . .
C38 C 0.1845(7) 0.6304(6) 0.6027(8) 0.131(3) Uani 1 1 d . . .
H38 H 0.1490 0.5973 0.6465 0.157 Uiso 1 1 calc R D .

loop_
_atom_site_aniso_label
_atom_site_aniso_U_11
_atom_site_aniso_U_22
_atom_site_aniso_U_33
_atom_site_aniso_U_23
_atom_site_aniso_U_13
_atom_site_aniso_U_12
Mn1 0.0662(3) 0.0408(2) 0.0476(2) -0.0006(2) 0.00442(18) -0.0087(2)
C4 0.083(3) 0.067(3) 0.075(3) 0.018(2) 0.002(2) -0.016(2)
F1 0.123(5) 0.086(4) 0.084(4) 0.043(3) -0.040(4) -0.032(4)
F2 0.151(7) 0.049(3) 0.126(4) -0.001(3) -0.012(4) -0.015(3)
F3 0.112(6) 0.165(10) 0.143(9) 0.089(8) 0.056(6) 0.016(5)
F1' 0.22(2) 0.18(2) 0.60(6) 0.26(3) 0.29(3) 0.16(2)
F2' 0.147(12) 0.073(7) 0.097(9) 0.040(6) -0.007(9) -0.044(7)
F3' 0.35(4) 0.107(10) 0.048(5) 0.020(5) 0.027(10) -0.056(17)
C9 0.202(7) 0.064(3) 0.051(2) -0.006(2) 0.022(4) -0.037(4)
F7 0.195(7) 0.140(10) 0.082(5) -0.054(5) 0.037(4) 0.009(6)
F8 0.35(2) 0.088(6) 0.044(3) 0.009(3) 0.003(7) -0.093(10)
F9 0.111(5) 0.172(12) 0.082(4) -0.033(5) -0.028(3) -0.041(5)
F7' 0.32(3) 0.20(3) 0.074(11) -0.012(12) 0.077(13) -0.02(2)
F8' 0.240(19) 0.153(17) 0.071(7) -0.015(8) -0.054(10) -0.016(14)
F9' 0.69(6) 0.089(13) 0.044(6) 0.002(7) -0.005(19) -0.16(2)
C10 0.101(3) 0.059(3) 0.057(2) 0.0054(18) 0.013(2) -0.004(2)
F10 0.101(7) 0.142(7) 0.097(5) 0.060(5) -0.008(5) 0.013(5)
F11 0.129(6) 0.068(4) 0.049(3) 0.006(2) 0.040(4) -0.013(3)
F12 0.263(18) 0.037(4) 0.088(5) -0.001(4) 0.025(8) 0.017(6)
F10' 0.130(13) 0.21(2) 0.25(3) 0.178(19) 0.079(16) 0.098(13)
F11' 0.38(3) 0.068(6) 0.129(11) 0.025(6) 0.168(16) 0.040(9)
F12' 0.147(10) 0.067(9) 0.094(8) 0.029(7) -0.006(6) -0.063(8)
O1 0.0671(13) 0.0433(12) 0.0575(13) 0.0038(9) 0.0021(11) -0.0101(9)
O2 0.0699(15) 0.0730(16) 0.0574(14) 0.0156(12) -0.0031(12) -0.0182(12)
O3 0.118(2) 0.0444(14) 0.0464(12) -0.0022(10) 0.0093(12) -0.0174(13)
O4 0.0799(15) 0.0457(13) 0.0459(11) -0.0020(10) -0.0044(10) -0.0097(10)
N1 0.0661(15) 0.0405(14) 0.0494(13) -0.0075(11) 0.0150(11) -0.0059(12)
N2 0.0523(13) 0.0527(16) 0.0448(13) 0.0016(11) 0.0048(11) -0.0019(12)
C1 0.076(2) 0.0429(16) 0.0456(16) -0.0005(13) 0.0075(15) -0.0050(14)
C2 0.073(2) 0.068(2) 0.0580(19) 0.0139(16) -0.0061(16) -0.0123(17)
C3 0.062(2) 0.075(2) 0.0556(19) 0.0078(17) 0.0020(16) -0.0196(17)
C5 0.089(3) 0.097(4) 0.091(3) 0.026(3) -0.016(3) -0.038(3)
F4 0.073(4) 0.129(7) 0.177(11) 0.021(5) 0.063(5) -0.010(3)
F5 0.142(9) 0.158(13) 0.129(8) 0.058(8) -0.064(7) -0.098(9)
F6 0.090(4) 0.076(5) 0.143(7) 0.030(4) 0.009(4) -0.039(4)
F4' 0.22(2) 0.38(5) 0.096(11) 0.06(2) 0.009(13) -0.14(2)
F5' 0.194(19) 0.21(2) 0.20(2) -0.016(17) -0.005(15) -0.151(18)
F6' 0.060(5) 0.110(10) 0.141(12) 0.039(8) -0.017(5) -0.037(5)
C6 0.100(3) 0.053(2) 0.0456(17) -0.0069(15) 0.0073(17) -0.0208(18)
C7 0.112(3) 0.0393(18) 0.055(2) -0.0077(15) 0.0062(19) -0.0171(17)
C8 0.061(2) 0.0432(16) 0.051(2) 0.0001(13) 0.0044(15) -0.0054(13)
C11 0.080(2) 0.0371(16) 0.0563(18) 0.0007(13) 0.0141(16) -0.0003(14)
C12 0.064(2) 0.059(2) 0.0546(18) 0.0091(15) 0.0155(15) 0.0094(15)
C13 0.0589(18) 0.070(2) 0.0370(14) 0.0053(13) 0.0071(13) -0.0064(15)
C14 0.077(2) 0.0450(18) 0.076(2) -0.0095(16) 0.0276(18) -0.0122(16)
C15 0.078(2) 0.0402(18) 0.078(2) -0.0106(15) 0.0285(18) -0.0020(15)
C16 0.0619(19) 0.090(3) 0.0566(18) 0.0172(18) 0.0088(15) -0.0040(17)
C17 0.0576(18) 0.077(2) 0.0507(17) 0.0097(16) 0.0081(14) -0.0039(16)
C18 0.0533(17) 0.085(3) 0.0552(19) 0.0143(17) 0.0030(14) -0.0002(16)
C19 0.0504(16) 0.0546(18) 0.0445(15) 0.0014(13) 0.0055(12) 0.0038(13)
C20 0.0538(16) 0.0542(19) 0.0501(16) 0.0031(14) -0.0003(13) -0.0070(13)
C21 0.0541(17) 0.064(2) 0.0493(17) -0.0005(15) -0.0034(13) 0.0035(15)
C22 0.0530(17) 0.070(2) 0.0539(18) -0.0011(16) 0.0057(14) 0.0113(15)
C23 0.0484(17) 0.084(3) 0.0469(17) 0.0066(16) -0.0026(13) -0.0088(16)
C24 0.209(9) 0.111(6) 0.144(6) -0.029(5) 0.053(6) -0.029(6)
C25 0.185(8) 0.108(6) 0.153(7) -0.006(5) 0.048(6) -0.004(5)
C26 0.097(4) 0.162(8) 0.151(7) -0.023(6) -0.020(4) 0.020(4)
C27 0.091(4) 0.134(6) 0.152(7) 0.029(6) -0.063(5) -0.016(4)
C28 0.078(4) 0.190(9) 0.110(5) -0.001(6) -0.034(3) -0.032(5)
C29 0.133(6) 0.141(7) 0.119(6) -0.028(5) -0.019(4) -0.032(5)
C30 0.41(3) 0.22(2) 0.33(3) -0.101(18) 0.17(3) -0.033(18)
C31 0.160(11) 0.153(11) 0.153(11) -0.089(9) -0.033(8) 0.024(8)
C31' 0.056(9) 0.094(13) 0.079(11) -0.025(8) 0.018(7) -0.002(7)
C32 0.39(2) 0.217(13) 0.175(11) -0.065(9) -0.021(11) 0.176(13)
C33 0.141(6) 0.080(4) 0.142(6) -0.033(4) 0.044(5) 0.036(4)
C34 0.097(4) 0.054(3) 0.241(10) -0.032(4) 0.037(5) 0.009(3)
C35 0.161(7) 0.045(3) 0.214(8) -0.001(4) 0.099(6) 0.003(3)
C36 0.129(5) 0.087(4) 0.162(6) -0.030(4) 0.029(5) 0.004(4)
C37 0.117(5) 0.080(4) 0.224(10) -0.021(5) 0.074(6) -0.007(3)
C38 0.151(7) 0.081(4) 0.183(8) 0.008(4) 0.086(6) 0.033(4)

loop_
_atom_type_symbol
_atom_type_description
_atom_type_scat_dispersion_real
_atom_type_scat_dispersion_imag
_atom_type_scat_source
C C 0.0033 0.0016 'International Tables Vol C Tables 4.2.6.8 and 6.1.1.4'
H H 0.0000 0.0000 'International Tables Vol C Tables 4.2.6.8 and 6.1.1.4'
N N 0.0061 0.0033 'International Tables Vol C Tables 4.2.6.8 and 6.1.1.4'
O O 0.0106 0.0060 'International Tables Vol C Tables 4.2.6.8 and 6.1.1.4'
F F 0.0171 0.0103 'International Tables Vol C Tables 4.2.6.8 and 6.1.1.4'
Mn Mn 0.3368 0.7283 'International Tables Vol C Tables 4.2.6.8 and 6.1.1.4'

loop_
_geom_angle_atom_site_label_1
_geom_angle_atom_site_label_2
_geom_angle_atom_site_label_3
_geom_angle
_geom_angle_site_symmetry_1
_geom_angle_site_symmetry_3
O4 Mn1 O1 167.39(8) . .
O4 Mn1 O3 82.53(9) . .
O1 Mn1 O3 86.92(9) . .
O4 Mn1 O2 90.97(10) . .
O1 Mn1 O2 81.47(9) . .
O3 Mn1 O2 86.42(11) . .
O4 Mn1 N2 97.09(9) . .
O1 Mn1 N2 93.32(9) . .
O3 Mn1 N2 178.85(11) . .
O2 Mn1 N2 92.50(10) . .
O4 Mn1 N1 96.14(10) . .
O1 Mn1 N1 91.06(9) . .
O3 Mn1 N1 91.80(10) . .
O2 Mn1 N1 172.39(10) . .
N2 Mn1 N1 89.32(9) . .
F1' C4 F3 122.6(11) . .
F1' C4 F1 66(3) . .
F3 C4 F1 111.1(6) . .
F1' C4 F2' 102(2) . .
F3 C4 F2' 36.8(8) . .
F1 C4 F2' 134.7(7) . .
F1' C4 F2 36(4) . .
F3 C4 F2 106.4(8) . .
F1 C4 F2 101.8(7) . .
F2' C4 F2 73.7(10) . .
F1' C4 F3' 124(3) . .
F3 C4 F3' 57.2(12) . .
F1 C4 F3' 64.8(15) . .
F2' C4 F3' 93.9(14) . .
F2 C4 F3' 146.4(8) . .
F1' C4 C1 117.9(14) . .
F3 C4 C1 114.3(5) . .
F1 C4 C1 114.4(4) . .
F2' C4 C1 109.7(8) . .
F2 C4 C1 107.8(5) . .
F3' C4 C1 105.8(7) . .
F9' C9 F7' 108(2) . .
F9' C9 F8 124.1(10) . .
F7' C9 F8 36.4(16) . .
F9' C9 F9 58(3) . .
F7' C9 F9 138.5(14) . .
F8 C9 F9 114.7(11) . .
F9' C9 F7 46(3) . .
F7' C9 F7 72.3(17) . .
F8 C9 F7 104.9(11) . .
F9 C9 F7 103.6(7) . .
F9' C9 F8' 109(2) . .
F7' C9 F8' 100.0(16) . .
F8 C9 F8' 64.1(11) . .
F9 C9 F8' 58.0(13) . .
F7 C9 F8' 143.1(8) . .
F9' C9 C6 120.6(8) . .
F7' C9 C6 110.0(13) . .
F8 C9 C6 113.6(6) . .
F9 C9 C6 110.2(5) . .
F7 C9 C6 109.1(7) . .
F8' C9 C6 107.4(7) . .
F11' C10 F12 110.4(13) . .
F11' C10 F10' 118(2) . .
F12 C10 F10' 86.9(18) . .
F11' C10 F10 94.1(15) . .
F12 C10 F10 102.6(13) . .
F10' C10 F10 25(2) . .
F11' C10 F12' 97.5(14) . .
F12 C10 F12' 20.8(14) . .
F10' C10 F12' 107.5(18) . .
F10 C10 F12' 121.0(13) . .
F11' C10 F11 4.2(14) . .
F12 C10 F11 111.9(10) . .
F10' C10 F11 121(2) . .
F10 C10 F11 97.5(8) . .
F12' C10 F11 97.9(10) . .
F11' C10 C8 115.1(10) . .
F12 C10 C8 116.9(8) . .
F10' C10 C8 107.0(12) . .
F10 C10 C8 114.8(8) . .
F12' C10 C8 111.5(9) . .
F11 C10 C8 111.2(5) . .
C1 O1 Mn1 126.57(19) . .
C3 O2 Mn1 126.3(2) . .
C6 O3 Mn1 125.2(2) . .
C8 O4 Mn1 126.6(2) . .
C11 N1 C15 117.4(3) . .
C11 N1 Mn1 122.5(2) . .
C15 N1 Mn1 120.1(2) . .
C21 N2 C22 116.3(3) . .
C21 N2 Mn1 119.3(2) . .
C22 N2 Mn1 124.1(2) . .
O1 C1 C2 129.1(3) . .
O1 C1 C4 114.3(3) . .
C2 C1 C4 116.6(3) . .
C1 C2 C3 121.9(3) . .
O2 C3 C2 128.6(3) . .
O2 C3 C5 114.0(3) . .
C2 C3 C5 117.4(3) . .
F4' C5 F6 80(3) . .
F4' C5 F4 28(3) . .
F6 C5 F4 105.7(8) . .
F4' C5 F6' 110(2) . .
F6 C5 F6' 124.1(13) . .
F4 C5 F6' 85.9(11) . .
F4' C5 F5' 101(2) . .
F6 C5 F5' 21(2) . .
F4 C5 F5' 126(2) . .
F6' C5 F5' 118.0(15) . .
F4' C5 F5 132.1(14) . .
F6 C5 F5 95.5(13) . .
F4 C5 F5 116.3(14) . .
F6' C5 F5 35.9(9) . .
F5' C5 F5 83.9(15) . .
F4' C5 C3 111.9(12) . .
F6 C5 C3 113.6(6) . .
F4 C5 C3 111.3(7) . .
F6' C5 C3 111.9(8) . .
F5' C5 C3 103.2(14) . .
F5 C5 C3 113.3(7) . .
O3 C6 C7 128.2(3) . .
O3 C6 C9 114.5(3) . .
C7 C6 C9 117.3(3) . .
C8 C7 C6 122.8(3) . .
O4 C8 C7 128.3(3) . .
O4 C8 C10 114.1(3) . .
C7 C8 C10 117.6(3) . .
N1 C11 C12 122.8(3) . .
C11 C12 C13 119.9(3) . .
C14 C13 C12 117.0(3) . .
C14 C13 C16 120.9(3) . .
C12 C13 C16 122.1(3) . .
C13 C14 C15 119.7(3) . .
N1 C15 C14 123.1(3) . .
C13 C16 C17 109.7(3) . .
C18 C17 C16 112.9(3) . .
C19 C18 C17 114.8(3) . .
C23 C19 C20 117.0(3) . .
C23 C19 C18 120.5(3) . .
C20 C19 C18 122.5(3) . .
C21 C20 C19 118.9(3) 2_455 .
N2 C21 C20 124.5(3) . 2_554
N2 C22 C23 123.3(3) . 2_554
C22 C23 C19 119.9(3) 2_455 .
C30 C24 C25 130.1(12) . .
C30 C24 C29 105.4(10) . .
C25 C24 C29 120.4(10) . .
C24 C25 C26 119.4(9) . .
C25 C26 C27 117.6(8) . .
C28 C27 C26 119.4(8) . .
C29 C28 C27 121.2(9) . .
C28 C29 C24 121.7(10) . .
C24 C30 C31 109.3(14) . .
C24 C30 C31' 131.0(14) . .
C31 C30 C31' 47.3(8) . .
C30 C31 C32 115.6(9) . .
C30 C31' C32 118.0(11) . .
C33 C32 C31' 124.3(9) . .
C33 C32 C31 107.2(8) . .
C31' C32 C31 44.4(7) . .
C38 C33 C34 116.6(8) . .
C38 C33 C32 117.5(10) . .
C34 C33 C32 125.7(10) . .
C35 C34 C33 119.6(6) . .
C36 C35 C34 119.0(7) . .
C37 C36 C35 117.9(8) . .
C38 C37 C36 122.6(8) . .
C37 C38 C33 124.3(8) . .

loop_
_geom_bond_atom_site_label_1
_geom_bond_atom_site_label_2
_geom_bond_distance
_geom_bond_site_symmetry_2
Mn1 O4 2.149(2) .
Mn1 O1 2.174(2) .
Mn1 O3 2.182(2) .
Mn1 O2 2.192(2) .
Mn1 N2 2.214(3) .
Mn1 N1 2.222(3) .
C4 F1' 1.111(19) .
C4 F3 1.259(8) .
C4 F1 1.305(6) .
C4 F2' 1.347(16) .
C4 F2 1.354(9) .
C4 F3' 1.355(16) .
C4 C1 1.541(5) .
C9 F9' 1.165(14) .
C9 F7' 1.23(3) .
C9 F8 1.262(11) .
C9 F9 1.315(10) .
C9 F7 1.350(12) .
C9 F8' 1.388(18) .
C9 C6 1.545(6) .
C10 F11' 1.05(2) .
C10 F12 1.275(12) .
C10 F10' 1.29(2) .
C10 F10 1.297(14) .
C10 F12' 1.352(14) .
C10 F11 1.434(12) .
C10 C8 1.517(5) .
O1 C1 1.242(4) .
O2 C3 1.242(4) .
O3 C6 1.235(4) .
O4 C8 1.240(4) .
N1 C11 1.329(4) .
N1 C15 1.330(4) .
N2 C21 1.323(4) .
N2 C22 1.339(4) .
C1 C2 1.379(5) .
C2 C3 1.398(5) .
C3 C5 1.533(6) .
C5 F4' 1.25(2) .
C5 F6 1.309(14) .
C5 F4 1.325(13) .
C5 F6' 1.331(16) .
C5 F5' 1.35(4) .
C5 F5 1.361(13) .
C6 C7 1.397(5) .
C7 C8 1.382(5) .
C11 C12 1.377(5) .
C12 C13 1.387(5) .
C13 C14 1.372(5) .
C13 C16 1.491(5) .
C14 C15 1.381(5) .
C16 C17 1.551(5) .
C17 C18 1.510(5) .
C18 C19 1.496(5) .
C19 C23 1.385(5) .
C19 C20 1.385(4) .
C20 C21 1.373(5) 2_455
C21 C20 1.373(5) 2_554
C22 C23 1.366(5) 2_554
C23 C22 1.366(5) 2_455
C24 C30 1.287(16) .
C24 C25 1.351(11) .
C24 C29 1.356(12) .
C25 C26 1.396(11) .
C26 C27 1.410(13) .
C27 C28 1.361(12) .
C28 C29 1.298(12) .
C30 C31 1.470(9) .
C30 C31' 1.515(10) .
C31 C32 1.622(9) .
C31' C32 1.539(9) .
C32 C33 1.505(13) .
C33 C38 1.333(11) .
C33 C34 1.412(11) .
C34 C35 1.412(11) .
C35 C36 1.378(11) .
C36 C37 1.363(11) .
C37 C38 1.290(11) .

loop_
_geom_torsion_atom_site_label_1
_geom_torsion_atom_site_label_2
_geom_torsion_atom_site_label_3
_geom_torsion_atom_site_label_4
_geom_torsion
_geom_torsion_site_symmetry_4
O4 Mn1 O1 C1 -29.2(6) .
O3 Mn1 O1 C1 -62.4(3) .
O2 Mn1 O1 C1 24.5(3) .
N2 Mn1 O1 C1 116.5(3) .
N1 Mn1 O1 C1 -154.1(3) .
O4 Mn1 O2 C3 146.8(3) .
O1 Mn1 O2 C3 -23.1(3) .
O3 Mn1 O2 C3 64.3(3) .
N2 Mn1 O2 C3 -116.1(3) .
N1 Mn1 O2 C3 -12.3(10) .
O4 Mn1 O3 C6 -24.9(3) .
O1 Mn1 O3 C6 148.1(3) .
O2 Mn1 O3 C6 66.5(3) .
N2 Mn1 O3 C6 46(6) .
N1 Mn1 O3 C6 -120.9(3) .
O1 Mn1 O4 C8 -9.9(6) .
O3 Mn1 O4 C8 23.5(3) .
O2 Mn1 O4 C8 -62.7(3) .
N2 Mn1 O4 C8 -155.4(3) .
N1 Mn1 O4 C8 114.5(3) .
O4 Mn1 N1 C11 -27.9(3) .
O1 Mn1 N1 C11 141.7(2) .
O3 Mn1 N1 C11 54.7(3) .
O2 Mn1 N1 C11 131.0(8) .
N2 Mn1 N1 C11 -125.0(3) .
O4 Mn1 N1 C15 153.4(3) .
O1 Mn1 N1 C15 -37.0(3) .
O3 Mn1 N1 C15 -123.9(3) .
O2 Mn1 N1 C15 -47.7(9) .
N2 Mn1 N1 C15 56.3(3) .
O4 Mn1 N2 C21 135.4(2) .
O1 Mn1 N2 C21 -37.5(3) .
O3 Mn1 N2 C21 65(6) .
O2 Mn1 N2 C21 44.1(3) .
N1 Mn1 N2 C21 -128.5(3) .
O4 Mn1 N2 C22 -50.6(3) .
O1 Mn1 N2 C22 136.6(3) .
O3 Mn1 N2 C22 -121(5) .
O2 Mn1 N2 C22 -141.8(3) .
N1 Mn1 N2 C22 45.5(3) .
Mn1 O1 C1 C2 -19.5(5) .
Mn1 O1 C1 C4 164.2(3) .
F1' C4 C1 O1 113(4) .
F3 C4 C1 O1 -42.4(10) .
F1 C4 C1 O1 -172.0(7) .
F2' C4 C1 O1 -2.9(12) .
F2 C4 C1 O1 75.7(6) .
F3' C4 C1 O1 -103.0(19) .
F1' C4 C1 C2 -64(4) .
F3 C4 C1 C2 140.8(10) .
F1 C4 C1 C2 11.2(9) .
F2' C4 C1 C2 -179.7(11) .
F2 C4 C1 C2 -101.2(5) .
F3' C4 C1 C2 80(2) .
O1 C1 C2 C3 0.6(7) .
C4 C1 C2 C3 176.8(4) .
Mn1 O2 C3 C2 16.5(6) .
Mn1 O2 C3 C5 -165.7(4) .
C1 C2 C3 O2 1.0(7) .
C1 C2 C3 C5 -176.8(5) .
O2 C3 C5 F4' -46(3) .
C2 C3 C5 F4' 132(3) .
O2 C3 C5 F6 42.5(10) .
C2 C3 C5 F6 -139.4(9) .
O2 C3 C5 F4 -76.6(8) .
C2 C3 C5 F4 101.5(7) .
O2 C3 C5 F6' -170.9(14) .
C2 C3 C5 F6' 7.2(16) .
O2 C3 C5 F5' 61(2) .
C2 C3 C5 F5' -120.7(19) .
O2 C3 C5 F5 150.1(17) .
C2 C3 C5 F5 -31.8(18) .
Mn1 O3 C6 C7 20.1(6) .
Mn1 O3 C6 C9 -159.1(4) .
F9' C9 C6 O3 177(4) .
F7' C9 C6 O3 -57(2) .
F8 C9 C6 O3 -17.9(17) .
F9 C9 C6 O3 112.4(8) .
F7 C9 C6 O3 -134.5(7) .
F8' C9 C6 O3 50.9(18) .
F9' C9 C6 C7 -3(4) .
F7' C9 C6 C7 124(2) .
F8 C9 C6 C7 162.8(15) .
F9 C9 C6 C7 -66.9(9) .
F7 C9 C6 C7 46.2(9) .
F8' C9 C6 C7 -128.4(17) .
O3 C6 C7 C8 -1.5(8) .
C9 C6 C7 C8 177.6(5) .
Mn1 O4 C8 C7 -16.8(5) .
Mn1 O4 C8 C10 165.2(3) .
C6 C7 C8 O4 -0.6(7) .
C6 C7 C8 C10 177.3(4) .
F11' C10 C8 O4 -45.7(15) .
F12 C10 C8 O4 -177.7(13) .
F10' C10 C8 O4 87(3) .
F10 C10 C8 O4 62.0(9) .
F12' C10 C8 O4 -155.6(11) .
F11 C10 C8 O4 -47.5(5) .
F11' C10 C8 C7 136.1(15) .
F12 C10 C8 C7 4.1(14) .
F10' C10 C8 C7 -91(3) .
F10 C10 C8 C7 -116.2(9) .
F12' C10 C8 C7 26.1(12) .
F11 C10 C8 C7 134.3(5) .
C15 N1 C11 C12 1.0(5) .
Mn1 N1 C11 C12 -177.7(2) .
N1 C11 C12 C13 0.7(5) .
C11 C12 C13 C14 -2.2(5) .
C11 C12 C13 C16 176.6(3) .
C12 C13 C14 C15 2.0(5) .
C16 C13 C14 C15 -176.8(3) .
C11 N1 C15 C14 -1.2(5) .
Mn1 N1 C15 C14 177.5(3) .
C13 C14 C15 N1 -0.3(6) .
C14 C13 C16 C17 69.1(5) .
C12 C13 C16 C17 -109.6(4) .
C13 C16 C17 C18 -177.1(3) .
C16 C17 C18 C19 174.1(3) .
C17 C18 C19 C23 -162.5(3) .
C17 C18 C19 C20 16.4(5) .
C23 C19 C20 C21 0.0(5) 2_455
C18 C19 C20 C21 -178.9(3) 2_455
C22 N2 C21 C20 -0.3(5) 2_554
Mn1 N2 C21 C20 174.2(3) 2_554
C21 N2 C22 C23 0.6(5) 2_554
Mn1 N2 C22 C23 -173.6(3) 2_554
C20 C19 C23 C22 -0.3(5) 2_455
C18 C19 C23 C22 178.6(4) 2_455
C30 C24 C25 C26 159.4(14) .
C29 C24 C25 C26 5.8(14) .
C24 C25 C26 C27 -4.8(12) .
C25 C26 C27 C28 3.0(9) .
C26 C27 C28 C29 -2.1(9) .
C27 C28 C29 C24 3.0(11) .
C30 C24 C29 C28 -164.2(11) .
C25 C24 C29 C28 -4.8(13) .
C25 C24 C30 C31 72(2) .
C29 C24 C30 C31 -131.1(14) .
C25 C24 C30 C31' 23(3) .
C29 C24 C30 C31' 179.3(17) .
C24 C30 C31 C32 -173.1(12) .
C31' C30 C31 C32 -44.7(11) .
C24 C30 C31' C32 127(2) .
C31 C30 C31' C32 49.2(12) .
C30 C31' C32 C33 -125.4(18) .
C30 C31' C32 C31 -46.0(11) .
C30 C31 C32 C33 168.4(15) .
C30 C31 C32 C31' 46.6(12) .
C31' C32 C33 C38 118.7(14) .
C31 C32 C33 C38 72.7(10) .
C31' C32 C33 C34 -56.6(17) .
C31 C32 C33 C34 -102.6(11) .
C38 C33 C34 C35 -0.7(8) .
C32 C33 C34 C35 174.6(6) .
C33 C34 C35 C36 0.5(8) .
C34 C35 C36 C37 1.1(9) .
C35 C36 C37 C38 -2.5(10) .
C36 C37 C38 C33 2.3(12) .
C34 C33 C38 C37 -0.6(10) .
C32 C33 C38 C37 -176.3(7) .
